data_7235499
loop_
_publ_author_name
'Liu, Xiangyu'
'Yang, Qi'
'Su, Zhiyong'
'Chen, Sanping'
'Xie, Gang'
'Wei, Qing'
'Gao, Shengli'

_publ_section_title
;
 3D high-energy-density and low sensitivity materials: synthesis,
 structure and physicochemical properties of an azide--Cu(ii) complex with
 3,5-dinitrobenzoic acid
;
_journal_issue 31
_journal_name_full 'RSC Adv.'
_journal_page_first 16087
_journal_paper_doi 10.1039/C4RA00635F
_journal_volume 4
_journal_year 2014
_chemical_formula_sum 'C7 H3 Cu N5 O6'
_chemical_formula_weight 316.68
_space_group_IT_number 19
_space_group_name_Hall 'P 2ac 2ab'
_space_group_name_H-M_alt 'P 21 21 21'
_symmetry_cell_setting orthorhombic
_symmetry_space_group_name_H-M 'P 21 21 21'
_atom_sites_solution_hydrogens geom
_atom_sites_solution_primary direct
_atom_sites_solution_secondary difmap
_audit_creation_method SHELXL-97
_cell_angle_alpha 90.00
_cell_angle_beta 90.00
_cell_angle_gamma 90.00
_cell_formula_units_Z 4
_cell_length_a 6.747(2)
_cell_length_b 9.047(3)
_cell_length_c 16.973(5)
_cell_measurement_reflns_used 955
_cell_measurement_temperature 296(2)
_cell_measurement_theta_max 22.14
_cell_measurement_theta_min 2.55
_cell_volume 1036.0(6)
_computing_structure_refinement 'SHELXL-97 (Sheldrick, 1997)'
_computing_structure_solution 'SHELXS-97 (Sheldrick, 1990)'
_diffrn_ambient_temperature 296(2)
_diffrn_measured_fraction_theta_full 0.994
_diffrn_measured_fraction_theta_max 0.994
_diffrn_measurement_device_type 'Bruker APEX-II CCD'
_diffrn_measurement_method '\f and \w scans'
_diffrn_radiation_monochromator graphite
_diffrn_radiation_source 'fine-focus sealed tube'
_diffrn_radiation_type MoK\a
_diffrn_radiation_wavelength 0.71073
_diffrn_reflns_av_R_equivalents 0.0818
_diffrn_reflns_av_sigmaI/netI 0.0987
_diffrn_reflns_limit_h_max 8
_diffrn_reflns_limit_h_min -7
_diffrn_reflns_limit_k_max 8
_diffrn_reflns_limit_k_min -11
_diffrn_reflns_limit_l_max 20
_diffrn_reflns_limit_l_min -20
_diffrn_reflns_number 5301
_diffrn_reflns_theta_full 26.12
_diffrn_reflns_theta_max 26.12
_diffrn_reflns_theta_min 2.40
_exptl_absorpt_coefficient_mu 2.145
_exptl_absorpt_correction_T_max 0.725
_exptl_absorpt_correction_T_min 0.604
_exptl_absorpt_correction_type multi-scan
_exptl_absorpt_process_details sadabs
_exptl_crystal_colour green
_exptl_crystal_density_diffrn 2.030
_exptl_crystal_density_method 'not measured'
_exptl_crystal_description block
_exptl_crystal_F_000 628
_exptl_crystal_size_max 0.28
_exptl_crystal_size_mid 0.20
_exptl_crystal_size_min 0.15
_refine_diff_density_max 0.461
_refine_diff_density_min -0.883
_refine_diff_density_rms 0.140
_refine_ls_abs_structure_details 'Flack H D (1983), Acta Cryst. A39, 876-881'
_refine_ls_abs_structure_Flack 0.03(4)
_refine_ls_extinction_method none
_refine_ls_goodness_of_fit_ref 1.000
_refine_ls_hydrogen_treatment mixed
_refine_ls_matrix_type full
_refine_ls_number_parameters 172
_refine_ls_number_reflns 2041
_refine_ls_number_restraints 0
_refine_ls_restrained_S_all 1.000
_refine_ls_R_factor_all 0.0777
_refine_ls_R_factor_gt 0.0537
_refine_ls_shift/su_max 0.012
_refine_ls_shift/su_mean 0.001
_refine_ls_structure_factor_coef Fsqd
_refine_ls_weighting_details 'calc w=1/[\s^2^(Fo^2^)+(0.0593P)^2^+0.0811P] where P=(Fo^2^+2Fc^2^)/3'
_refine_ls_weighting_scheme calc
_refine_ls_wR_factor_gt 0.1270
_refine_ls_wR_factor_ref 0.1408
_reflns_number_gt 1497
_reflns_number_total 2041
_reflns_threshold_expression >2sigma(I)
_cod_data_source_file c4ra00635f2.cif
_cod_data_source_block xb6675
_cod_depositor_comments
;
The following automatic conversions were performed:

data item '_symmetry_cell_setting' value 'Orthorhombic' was changed
to 'orthorhombic' in accordance with the
/home/saulius/struct/COD-crude-data/automatic-downloads/DataCite-retrospective/RSC/depositions/lib/dictionaries/cif_core.dic
dictionary named 'cif_core.dic' version 2.4.2 last updated on
2011-04-26.

Automatic conversion script
Id: cif_fix_values 6909 2019-04-08 15:41:33Z antanas 
;
_cod_original_cell_volume 1036.0(5)
_cod_original_sg_symbol_H-M 'P2(1)2(1)2(1) '
_cod_database_code 7235499

loop_
_symmetry_equiv_pos_as_xyz
'x, y, z'
'-x+1/2, -y, z+1/2'
'-x, y+1/2, -z+1/2'
'x+1/2, -y+1/2, -z'

loop_
_atom_site_label
_atom_site_type_symbol
_atom_site_fract_x
_atom_site_fract_y
_atom_site_fract_z
_atom_site_U_iso_or_equiv
_atom_site_adp_type
_atom_site_occupancy
_atom_site_symmetry_multiplicity
_atom_site_calc_flag
_atom_site_refinement_flags
O2 O 0.5260(6) 0.7534(5) 0.6095(3) 0.0411(12) Uani 1 1 d .
Cu1 Cu 0.10932(8) 0.73309(8) 0.50029(5) 0.0345(3) Uani 1 1 d .
N2 N 0.3263(8) 0.9362(8) 0.4164(4) 0.0432(16) Uani 1 1 d .
N3 N 0.3014(10) 1.0161(9) 0.3650(4) 0.062(2) Uani 1 1 d .
N1 N 0.3489(8) 0.8504(7) 0.4726(3) 0.0401(15) Uani 1 1 d .
O1 O 0.2149(7) 0.6680(6) 0.6007(2) 0.0436(13) Uani 1 1 d .
O4 O 0.0682(8) 0.4695(6) 0.9477(3) 0.0588(16) Uani 1 1 d .
O3 O -0.0971(8) 0.4741(8) 0.8387(3) 0.0720(19) Uani 1 1 d .
O5 O 0.8249(10) 0.8153(9) 0.8664(4) 0.087(2) Uani 1 1 d .
O6 O 0.6935(9) 0.7110(8) 0.9674(3) 0.0752(19) Uani 1 1 d .
C7 C 0.5292(10) 0.7214(9) 0.7700(4) 0.0385(17) Uani 1 1 d .
H1 H 0.6375 0.7681 0.7470 0.046 Uiso 1 1 calc R
N5 N 0.0514(9) 0.5016(7) 0.8787(4) 0.0471(16) Uani 1 1 d .
C3 C 0.2088(10) 0.6052(8) 0.7607(3) 0.0362(16) Uani 1 1 d .
H2 H 0.0998 0.5746 0.7314 0.043 Uiso 1 1 calc R
C4 C 0.2165(10) 0.5809(8) 0.8400(4) 0.0359(16) Uani 1 1 d .
C6 C 0.5246(9) 0.6948(8) 0.8497(4) 0.0368(17) Uani 1 1 d .
C5 C 0.3764(10) 0.6228(8) 0.8864(4) 0.0392(17) Uani 1 1 d .
H3 H 0.3807 0.6023 0.9401 0.047 Uiso 1 1 calc R
C2 C 0.3680(8) 0.6769(8) 0.7246(3) 0.0333(15) Uani 1 1 d .
C1 C 0.3675(9) 0.7006(9) 0.6379(4) 0.0362(16) Uani 1 1 d .
N4 N 0.6939(10) 0.7459(7) 0.8986(4) 0.0516(18) Uani 1 1 d .

loop_
_atom_site_aniso_label
_atom_site_aniso_U_11
_atom_site_aniso_U_22
_atom_site_aniso_U_33
_atom_site_aniso_U_23
_atom_site_aniso_U_13
_atom_site_aniso_U_12
O2 0.023(2) 0.065(4) 0.035(3) 0.006(2) 0.0034(19) 0.001(2)
Cu1 0.0167(3) 0.0544(5) 0.0324(4) 0.0033(5) -0.0004(4) 0.0000(3)
N2 0.019(3) 0.057(4) 0.054(4) 0.001(4) 0.002(3) -0.001(3)
N3 0.040(4) 0.070(5) 0.074(5) 0.030(5) -0.012(4) -0.004(4)
N1 0.022(3) 0.056(4) 0.042(3) 0.015(3) 0.001(2) -0.001(3)
O1 0.030(3) 0.065(4) 0.036(2) 0.014(3) -0.006(2) -0.009(2)
O4 0.057(4) 0.073(4) 0.046(3) 0.016(3) 0.007(3) -0.008(3)
O3 0.046(3) 0.100(5) 0.070(4) 0.012(4) -0.005(3) -0.032(4)
O5 0.070(4) 0.110(6) 0.082(4) 0.028(5) -0.030(4) -0.050(4)
O6 0.069(4) 0.113(5) 0.044(3) -0.002(4) -0.022(3) -0.015(4)
C7 0.031(4) 0.051(5) 0.034(4) 0.007(3) 0.004(3) -0.001(3)
N5 0.040(4) 0.058(4) 0.043(4) 0.007(4) 0.007(3) -0.001(3)
C3 0.021(3) 0.053(5) 0.035(4) 0.006(3) -0.008(3) -0.005(3)
C4 0.029(3) 0.045(4) 0.033(4) 0.003(3) 0.007(3) -0.001(3)
C6 0.025(3) 0.043(4) 0.042(4) -0.006(3) -0.001(3) -0.007(3)
C5 0.037(4) 0.044(4) 0.037(4) 0.004(3) -0.004(3) 0.005(4)
C2 0.020(3) 0.050(4) 0.030(3) 0.003(3) 0.003(3) 0.002(3)
C1 0.024(3) 0.047(4) 0.038(4) -0.001(3) -0.003(3) 0.000(3)
N4 0.039(3) 0.065(5) 0.050(4) 0.006(3) -0.010(3) -0.008(3)

loop_
_atom_type_symbol
_atom_type_description
_atom_type_scat_dispersion_real
_atom_type_scat_dispersion_imag
_atom_type_scat_source
C C 0.0033 0.0016 'International Tables Vol C Tables 4.2.6.8 and 6.1.1.4'
H H 0.0000 0.0000 'International Tables Vol C Tables 4.2.6.8 and 6.1.1.4'
N N 0.0061 0.0033 'International Tables Vol C Tables 4.2.6.8 and 6.1.1.4'
O O 0.0106 0.0060 'International Tables Vol C Tables 4.2.6.8 and 6.1.1.4'
Cu Cu 0.3201 1.2651 'International Tables Vol C Tables 4.2.6.8 and 6.1.1.4'

loop_
_geom_angle_atom_site_label_1
_geom_angle_atom_site_label_2
_geom_angle_atom_site_label_3
_geom_angle
_geom_angle_site_symmetry_1
_geom_angle_site_symmetry_3
C1 O2 Cu1 129.1(4) . 4_566
O1 Cu1 O2 164.8(2) . 4_466
O1 Cu1 N1 90.3(2) . 4_466
O2 Cu1 N1 89.4(2) 4_466 4_466
O1 Cu1 N1 94.1(2) . .
O2 Cu1 N1 88.6(2) 4_466 .
N1 Cu1 N1 170.26(14) 4_466 .
N3 N2 N1 178.6(7) . .
N2 N1 Cu1 122.1(4) . 4_566
N2 N1 Cu1 114.6(5) . .
Cu1 N1 Cu1 117.7(3) 4_566 .
C1 O1 Cu1 132.7(5) . .
C6 C7 C2 118.5(6) . .
C6 C7 H1 120.8 . .
C2 C7 H1 120.8 . .
O4 N5 O3 123.9(6) . .
O4 N5 C4 118.4(6) . .
O3 N5 C4 117.6(6) . .
C4 C3 C2 118.6(6) . .
C4 C3 H2 120.7 . .
C2 C3 H2 120.7 . .
C3 C4 C5 123.0(6) . .
C3 C4 N5 119.2(6) . .
C5 C4 N5 117.7(5) . .
C5 C6 C7 123.9(6) . .
C5 C6 N4 117.6(6) . .
C7 C6 N4 118.6(6) . .
C6 C5 C4 116.5(6) . .
C6 C5 H3 121.7 . .
C4 C5 H3 121.7 . .
C7 C2 C3 119.4(6) . .
C7 C2 C1 120.5(6) . .
C3 C2 C1 120.0(6) . .
O1 C1 O2 126.6(6) . .
O1 C1 C2 118.0(6) . .
O2 C1 C2 115.4(6) . .
O6 N4 O5 124.8(7) . .
O6 N4 C6 117.1(7) . .
O5 N4 C6 118.0(6) . .

loop_
_geom_bond_atom_site_label_1
_geom_bond_atom_site_label_2
_geom_bond_distance
_geom_bond_site_symmetry_2
O2 C1 1.266(8) .
O2 Cu1 1.950(4) 4_566
Cu1 O1 1.939(4) .
Cu1 O2 1.950(4) 4_466
Cu1 N1 1.967(6) 4_466
Cu1 N1 1.990(5) .
N2 N3 1.145(8) .
N2 N1 1.239(8) .
N1 Cu1 1.967(5) 4_566
O1 C1 1.243(7) .
O4 N5 1.212(7) .
O3 N5 1.236(7) .
O5 N4 1.214(8) .
O6 N4 1.210(7) .
C7 C6 1.374(9) .
C7 C2 1.394(9) .
C7 H1 0.9300 .
N5 C4 1.479(8) .
C3 C4 1.363(8) .
C3 C2 1.397(9) .
C3 H2 0.9300 .
C4 C5 1.389(9) .
C6 C5 1.347(9) .
C6 N4 1.485(9) .
C5 H3 0.9300 .
C2 C1 1.487(8) .
